data_4028330
loop_
_publ_author_name
'Remya Ramesh'
'Pandrangi Siva Swaroop'
'Rajesh G. Gonnade'
'Choppari Thirupathi'
'Rebeccah A. Waterworth'
'Jocelyn G. Millar'
'D. Srinivasa Reddy'

_publ_section_title
;
 Syntheses and Determination of Absolute Configurations and Biological
 Activities of the Enantiomers of the Longtailed Mealybug Pheromone
;
_journal_name_full 'Journal of Organic Chemistry'
_journal_page_first 6281
_journal_page_last 6284
_journal_paper_doi 10.1021/jo400491n
_journal_volume 78
_journal_year 2013
_chemical_formula_sum 'C30 H41 N O5 S'
_chemical_formula_weight 527.70
_chemical_name_systematic
; 
 ? 
;
_space_group_IT_number 4
_symmetry_cell_setting monoclinic
_symmetry_space_group_name_Hall 'P 2yb'
_symmetry_space_group_name_H-M 'P 1 21 1'
_atom_sites_solution_hydrogens geom
_atom_sites_solution_primary direct
_atom_sites_solution_secondary difmap
_audit_creation_method SHELXL-97
_cell_angle_alpha 90.00
_cell_angle_beta 107.284(10)
_cell_angle_gamma 90.00
_cell_formula_units_Z 2
_cell_length_a 9.8209(13)
_cell_length_b 11.2394(16)
_cell_length_c 13.1369(18)
_cell_measurement_temperature 150(2)
_cell_volume 1384.6(3)
_computing_structure_refinement 'SHELXL-97 (Sheldrick, 2008)'
_computing_structure_solution 'SHELXS-97 (Sheldrick, 2008)'
_diffrn_ambient_temperature 150(2)
_diffrn_measured_fraction_theta_full 0.992
_diffrn_measured_fraction_theta_max 0.992
_diffrn_radiation_monochromator graphite
_diffrn_radiation_source 'fine-focus sealed tube'
_diffrn_radiation_type MoK\a
_diffrn_radiation_wavelength 0.71073
_diffrn_reflns_av_R_equivalents 0.0535
_diffrn_reflns_av_sigmaI/netI 0.1028
_diffrn_reflns_limit_h_max 11
_diffrn_reflns_limit_h_min -11
_diffrn_reflns_limit_k_max 11
_diffrn_reflns_limit_k_min -13
_diffrn_reflns_limit_l_max 14
_diffrn_reflns_limit_l_min -15
_diffrn_reflns_number 8872
_diffrn_reflns_theta_full 25.05
_diffrn_reflns_theta_max 25.05
_diffrn_reflns_theta_min 1.62
_exptl_absorpt_coefficient_mu 0.157
_exptl_absorpt_correction_T_max 0.9969
_exptl_absorpt_correction_T_min 0.9400
_exptl_crystal_density_diffrn 1.266
_exptl_crystal_F_000 568
_exptl_crystal_size_max 0.40
_exptl_crystal_size_mid 0.22
_exptl_crystal_size_min 0.02
_refine_diff_density_max 0.263
_refine_diff_density_min -0.231
_refine_diff_density_rms 0.053
_refine_ls_abs_structure_details 'Flack H D (1983), Acta Cryst. A39, 876-881'
_refine_ls_abs_structure_Flack 0.07(11)
_refine_ls_extinction_coef 0.0117(12)
_refine_ls_extinction_expression Fc^*^=kFc[1+0.001xFc^2^\l^3^/sin(2\q)]^-1/4^
_refine_ls_extinction_method SHELXL
_refine_ls_goodness_of_fit_ref 0.996
_refine_ls_hydrogen_treatment mixed
_refine_ls_matrix_type full
_refine_ls_number_parameters 340
_refine_ls_number_reflns 4482
_refine_ls_number_restraints 1
_refine_ls_restrained_S_all 0.996
_refine_ls_R_factor_all 0.0954
_refine_ls_R_factor_gt 0.0524
_refine_ls_shift/su_max 0.000
_refine_ls_shift/su_mean 0.000
_refine_ls_structure_factor_coef Fsqd
_refine_ls_weighting_details 'calc w=1/[\s^2^(Fo^2^)+(0.0361P)^2^+0.0000P] where P=(Fo^2^+2Fc^2^)/3'
_refine_ls_weighting_scheme calc
_refine_ls_wR_factor_gt 0.0902
_refine_ls_wR_factor_ref 0.1053
_reflns_number_gt 3055
_reflns_number_total 4482
_reflns_threshold_expression >2sigma(I)
_cod_data_source_file jo400491n_si_002.cif
_cod_data_source_block e:\rajesh\ncl\reddy\advp727n\work\advp727n
_cod_original_formula_sum 'C15 H20.50 N0.50 O2.50 S0.50'
_cod_database_code 4028330

loop_
_symmetry_equiv_pos_as_xyz
'x, y, z'
'-x, y+1/2, -z'

loop_
_atom_site_label
_atom_site_type_symbol
_atom_site_fract_x
_atom_site_fract_y
_atom_site_fract_z
_atom_site_U_iso_or_equiv
_atom_site_adp_type
_atom_site_occupancy
_atom_site_symmetry_multiplicity
_atom_site_calc_flag
_atom_site_refinement_flags
S1 S 1.00202(10) 0.59133(10) 0.97532(8) 0.0272(3) Uani 1 1 d .
C111 C 1.0362(4) 0.8421(4) 0.6797(4) 0.0334(12) Uani 1 1 d .
H11A H 1.0147 0.8554 0.7478 0.040 Uiso 1 1 calc R
H11B H 0.9791 0.7733 0.6436 0.040 Uiso 1 1 calc R
O2QN O 1.0223(3) 0.6970(2) 0.9201(2) 0.0315(8) Uani 1 1 d .
O3FA O 1.0837(3) 0.5795(3) 1.0850(2) 0.0358(7) Uani 1 1 d .
O3QQ O 1.2553(3) 0.7587(2) 0.8067(2) 0.0312(7) Uani 1 1 d .
O5OE O 1.1706(3) 0.3170(2) 0.8957(2) 0.0396(8) Uani 1 1 d .
O8IN O 1.1669(3) 0.5787(3) 0.7455(2) 0.0323(7) Uani 1 1 d .
C112 C 1.1928(4) 0.8138(4) 0.7028(3) 0.0305(11) Uani 1 1 d .
H11C H 1.2052 0.7595 0.6468 0.037 Uiso 1 1 calc R
H11D H 1.2451 0.8882 0.6991 0.037 Uiso 1 1 calc R
C00 C 0.7049(4) 0.5082(3) 0.7538(3) 0.0271(10) Uani 1 1 d .
C01E C 1.0599(4) 1.0588(4) 0.6772(4) 0.0381(12) Uani 1 1 d .
H01E H 1.0300 1.0713 0.7388 0.046 Uiso 1 1 calc R
C01 C 1.4498(4) 0.6583(4) 0.9756(3) 0.0289(11) Uani 1 1 d .
H01 H 1.4750 0.7284 0.9451 0.035 Uiso 1 1 calc R
C02 C 0.5574(4) 0.5647(4) 0.7302(4) 0.0409(13) Uani 1 1 d .
H02A H 0.5627 0.6343 0.7761 0.061 Uiso 1 1 calc R
H02B H 0.4905 0.5067 0.7440 0.061 Uiso 1 1 calc R
H02C H 0.5242 0.5893 0.6553 0.061 Uiso 1 1 calc R
C02E C 1.5370(4) 0.6180(4) 1.0722(3) 0.0335(12) Uani 1 1 d .
H02E H 1.6217 0.6602 1.1076 0.040 Uiso 1 1 calc R
C03E C 0.7923(4) 1.0984(4) 0.5224(3) 0.0410(11) Uani 1 1 d .
H03A H 0.6890 1.1074 0.4912 0.061 Uiso 1 1 calc R
H03B H 0.8395 1.1112 0.4672 0.061 Uiso 1 1 calc R
H03C H 0.8271 1.1571 0.5795 0.061 Uiso 1 1 calc R
C03 C 1.2900(4) 0.4957(3) 0.9674(3) 0.0255(10) Uani 1 1 d .
C04 C 0.7960(4) 0.5927(4) 0.7099(3) 0.0365(11) Uani 1 1 d .
H04A H 0.7589 0.5952 0.6320 0.055 Uiso 1 1 calc R
H04B H 0.8948 0.5643 0.7309 0.055 Uiso 1 1 calc R
H04C H 0.7928 0.6727 0.7388 0.055 Uiso 1 1 calc R
C04E C 0.8262(4) 0.9714(4) 0.5689(3) 0.0293(10) Uani 1 1 d .
C05 C 0.7037(4) 0.3780(4) 0.7135(4) 0.0355(11) Uani 1 1 d .
H05 H 0.6634 0.3687 0.6345 0.043 Uiso 1 1 calc R
C05E C 1.0490(4) 0.9391(4) 0.5116(3) 0.0379(12) Uani 1 1 d .
H05A H 1.0112 1.0029 0.4601 0.057 Uiso 1 1 calc R
H05B H 1.0183 0.8619 0.4778 0.057 Uiso 1 1 calc R
H05C H 1.1534 0.9428 0.5352 0.057 Uiso 1 1 calc R
C06 C 0.9001(4) 0.3933(3) 0.8721(3) 0.0262(10) Uani 1 1 d .
H06 H 0.9106 0.3268 0.9244 0.031 Uiso 1 1 calc R
C06E C 0.7695(4) 0.4694(4) 0.8710(3) 0.0259(10) Uani 1 1 d .
C07 C 1.3256(4) 0.5978(4) 0.9221(3) 0.0247(9) Uani 1 1 d .
N1 N 1.0264(3) 0.4711(3) 0.9049(3) 0.0235(8) Uani 1 1 d .
C0@ C 1.5011(5) 0.5161(4) 1.1177(4) 0.0386(12) Uani 1 1 d .
H0@ H 1.5605 0.4880 1.1843 0.046 Uiso 1 1 calc R
C0A C 1.1544(5) 1.1347(4) 0.6631(4) 0.0533(15) Uani 1 1 d .
H0A1 H 1.1888 1.1273 0.6030 0.064 Uiso 1 1 calc R
H0A2 H 1.1883 1.1971 0.7130 0.064 Uiso 1 1 calc R
C1WS C 1.2386(4) 0.6407(4) 0.8158(4) 0.0253(10) Uani 1 1 d .
C1NW C 0.6586(4) 0.3787(4) 0.8865(3) 0.0343(11) Uani 1 1 d .
H1N1 H 0.5745 0.4190 0.8977 0.041 Uiso 1 1 calc R
H1N2 H 0.7008 0.3244 0.9471 0.041 Uiso 1 1 calc R
C2LM C 0.8182(4) 0.5636(4) 0.9582(3) 0.0313(11) Uani 1 1 d .
H2L1 H 0.8046 0.5345 1.0257 0.038 Uiso 1 1 calc R
H2L2 H 0.7622 0.6375 0.9370 0.038 Uiso 1 1 calc R
C2OG C 0.7598(4) 0.9552(4) 0.6618(3) 0.0365(11) Uani 1 1 d .
H2O1 H 0.7689 0.8707 0.6841 0.044 Uiso 1 1 calc R
H2O2 H 0.8149 1.0033 0.7234 0.044 Uiso 1 1 calc R
C2ON C 0.7548(5) 0.8827(4) 0.4811(4) 0.0417(12) Uani 1 1 d .
H2O3 H 0.6510 0.8886 0.4649 0.063 Uiso 1 1 calc R
H2O4 H 0.7855 0.8018 0.5052 0.063 Uiso 1 1 calc R
H2O5 H 0.7822 0.9007 0.4168 0.063 Uiso 1 1 calc R
C3QQ C 0.6198(5) 0.3118(4) 0.7782(4) 0.0410(13) Uani 1 1 d .
H3Q1 H 0.6491 0.2273 0.7885 0.049 Uiso 1 1 calc R
H3Q2 H 0.5159 0.3157 0.7420 0.049 Uiso 1 1 calc R
C3GO C 1.1599(4) 0.4207(4) 0.9193(3) 0.0293(11) Uani 1 1 d .
C4QQ C 0.8614(4) 0.3425(4) 0.7582(4) 0.0357(12) Uani 1 1 d .
H4Q1 H 0.9198 0.3790 0.7167 0.043 Uiso 1 1 calc R
H4Q2 H 0.8734 0.2550 0.7589 0.043 Uiso 1 1 calc R
C7BF C 0.9924(4) 0.9542(4) 0.6083(3) 0.0286(10) Uani 1 1 d .
C8JT C 1.3777(4) 0.4560(4) 1.0649(3) 0.0349(11) Uani 1 1 d .
H8JT H 1.3525 0.3861 1.0959 0.042 Uiso 1 1 calc R
C121 C 0.6083(5) 0.9899(5) 0.6346(4) 0.0495(14) Uani 1 1 d .
H121 H 0.5873 1.0725 0.6326 0.059 Uiso 1 1 calc R
C122 C 0.5008(5) 0.9159(6) 0.6128(4) 0.076(2) Uani 1 1 d .
H12A H 0.5174 0.8326 0.6139 0.091 Uiso 1 1 calc R
H12B H 0.4061 0.9455 0.5959 0.091 Uiso 1 1 calc R

loop_
_atom_site_aniso_label
_atom_site_aniso_U_11
_atom_site_aniso_U_22
_atom_site_aniso_U_33
_atom_site_aniso_U_23
_atom_site_aniso_U_13
_atom_site_aniso_U_12
S1 0.0242(5) 0.0226(6) 0.0358(6) -0.0018(6) 0.0103(5) 0.0005(6)
C111 0.027(2) 0.030(3) 0.043(3) 0.003(2) 0.010(2) -0.001(2)
O2QN 0.0382(19) 0.0162(16) 0.043(2) 0.0032(15) 0.0172(16) -0.0019(14)
O3FA 0.0346(16) 0.0377(18) 0.0318(17) -0.0058(17) 0.0048(13) 0.0026(17)
O3QQ 0.0308(18) 0.0235(18) 0.037(2) 0.0031(15) 0.0064(14) 0.0005(13)
O5OE 0.0377(19) 0.0160(18) 0.068(2) -0.0031(16) 0.0208(17) 0.0072(13)
O8IN 0.0309(15) 0.0296(18) 0.0356(18) -0.0027(16) 0.0087(14) -0.0025(16)
C112 0.033(3) 0.026(3) 0.033(3) 0.005(2) 0.009(2) -0.006(2)
C00 0.023(2) 0.024(3) 0.033(3) -0.003(2) 0.006(2) -0.0050(18)
C01E 0.029(3) 0.036(3) 0.046(3) 0.003(2) 0.005(2) 0.002(2)
C01 0.025(3) 0.029(3) 0.037(3) -0.004(2) 0.016(2) 0.004(2)
C02 0.031(2) 0.038(3) 0.049(3) 0.001(2) 0.005(2) -0.002(2)
C02E 0.023(2) 0.039(3) 0.038(3) -0.007(2) 0.008(2) 0.005(2)
C03E 0.035(3) 0.035(3) 0.048(3) 0.009(3) 0.007(2) 0.009(3)
C03 0.023(2) 0.023(3) 0.031(3) -0.001(2) 0.008(2) 0.0070(19)
C04 0.036(2) 0.035(3) 0.039(3) 0.011(3) 0.011(2) 0.000(3)
C04E 0.029(3) 0.030(3) 0.028(3) 0.000(2) 0.007(2) 0.006(2)
C05 0.034(3) 0.036(3) 0.036(3) -0.006(2) 0.009(2) -0.006(2)
C05E 0.031(3) 0.040(3) 0.043(3) 0.006(2) 0.011(2) 0.002(2)
C06 0.024(2) 0.019(2) 0.037(3) 0.004(2) 0.011(2) 0.0017(18)
C06E 0.024(2) 0.022(2) 0.033(3) 0.000(2) 0.011(2) -0.0031(19)
C07 0.027(2) 0.018(2) 0.031(2) 0.000(2) 0.0114(18) 0.009(2)
N1 0.020(2) 0.019(2) 0.034(2) -0.0058(17) 0.0117(17) -0.0018(16)
C0@ 0.027(3) 0.047(3) 0.041(3) 0.007(3) 0.009(2) 0.017(2)
C0A 0.049(3) 0.040(3) 0.064(4) 0.006(3) 0.006(3) -0.005(3)
C1WS 0.021(2) 0.023(3) 0.036(3) 0.001(2) 0.016(2) 0.001(2)
C1NW 0.030(2) 0.025(3) 0.050(3) 0.005(2) 0.016(2) -0.006(2)
C2LM 0.021(2) 0.035(3) 0.040(3) -0.003(2) 0.0120(19) -0.003(2)
C2OG 0.029(3) 0.035(3) 0.046(3) 0.003(2) 0.012(2) 0.001(2)
C2ON 0.036(3) 0.044(3) 0.043(3) -0.006(3) 0.009(2) 0.008(2)
C3QQ 0.038(3) 0.030(3) 0.057(4) -0.006(3) 0.016(3) -0.014(2)
C3GO 0.027(3) 0.028(3) 0.035(3) 0.004(2) 0.012(2) 0.002(2)
C4QQ 0.033(3) 0.028(3) 0.048(3) -0.002(2) 0.014(2) 0.002(2)
C7BF 0.031(3) 0.023(3) 0.032(3) 0.002(2) 0.010(2) 0.000(2)
C8JT 0.030(3) 0.029(3) 0.049(3) 0.006(2) 0.017(3) 0.007(2)
C121 0.042(3) 0.058(4) 0.050(4) 0.001(3) 0.017(3) 0.007(3)
C122 0.033(3) 0.119(6) 0.077(5) 0.004(4) 0.020(3) 0.006(4)

loop_
_atom_type_symbol
_atom_type_description
_atom_type_scat_dispersion_real
_atom_type_scat_dispersion_imag
_atom_type_scat_source
C C 0.0033 0.0016 'International Tables Vol C Tables 4.2.6.8 and 6.1.1.4'
H H 0.0000 0.0000 'International Tables Vol C Tables 4.2.6.8 and 6.1.1.4'
O O 0.0106 0.0060 'International Tables Vol C Tables 4.2.6.8 and 6.1.1.4'
S S 0.1246 0.1234 'International Tables Vol C Tables 4.2.6.8 and 6.1.1.4'
N N 0.0061 0.0033 'International Tables Vol C Tables 4.2.6.8 and 6.1.1.4'

loop_
_geom_angle_atom_site_label_1
_geom_angle_atom_site_label_2
_geom_angle_atom_site_label_3
_geom_angle
O3FA S1 O2QN 117.66(18)
O3FA S1 N1 110.36(18)
O2QN S1 N1 108.70(15)
O3FA S1 C2LM 110.78(18)
O2QN S1 C2LM 111.67(19)
N1 S1 C2LM 95.38(18)
C112 C111 C7BF 112.0(3)
C112 C111 H11A 109.2
C7BF C111 H11A 109.2
C112 C111 H11B 109.2
C7BF C111 H11B 109.2
H11A C111 H11B 107.9
C1WS O3QQ C112 118.3(3)
O3QQ C112 C111 113.4(3)
O3QQ C112 H11C 108.9
C111 C112 H11C 108.9
O3QQ C112 H11D 108.9
C111 C112 H11D 108.9
H11C C112 H11D 107.7
C02 C00 C04 106.9(3)
C02 C00 C06E 113.8(3)
C04 C00 C06E 116.0(3)
C02 C00 C05 114.3(3)
C04 C00 C05 113.7(3)
C06E C00 C05 91.9(3)
C0A C01E C7BF 128.6(4)
C0A C01E H01E 115.7
C7BF C01E H01E 115.7
C02E C01 C07 121.1(4)
C02E C01 H01 119.5
C07 C01 H01 119.5
C00 C02 H02A 109.5
C00 C02 H02B 109.5
H02A C02 H02B 109.5
C00 C02 H02C 109.5
H02A C02 H02C 109.5
H02B C02 H02C 109.5
C01 C02E C0@ 120.0(4)
C01 C02E H02E 120.0
C0@ C02E H02E 120.0
C04E C03E H03A 109.5
C04E C03E H03B 109.5
H03A C03E H03B 109.5
C04E C03E H03C 109.5
H03A C03E H03C 109.5
H03B C03E H03C 109.5
C07 C03 C8JT 119.8(4)
C07 C03 C3GO 125.1(4)
C8JT C03 C3GO 115.1(4)
C00 C04 H04A 109.5
C00 C04 H04B 109.5
H04A C04 H04B 109.5
C00 C04 H04C 109.5
H04A C04 H04C 109.5
H04B C04 H04C 109.5
C2ON C04E C03E 107.9(4)
C2ON C04E C2OG 108.1(4)
C03E C04E C2OG 109.0(3)
C2ON C04E C7BF 111.5(3)
C03E C04E C7BF 108.9(3)
C2OG C04E C7BF 111.3(3)
C4QQ C05 C3QQ 107.9(4)
C4QQ C05 C00 102.1(3)
C3QQ C05 C00 102.5(3)
C4QQ C05 H05 114.3
C3QQ C05 H05 114.3
C00 C05 H05 114.3
C7BF C05E H05A 109.5
C7BF C05E H05B 109.5
H05A C05E H05B 109.5
C7BF C05E H05C 109.5
H05A C05E H05C 109.5
H05B C05E H05C 109.5
N1 C06 C06E 107.4(3)
N1 C06 C4QQ 116.6(3)
C06E C06 C4QQ 103.5(3)
N1 C06 H06 109.7
C06E C06 H06 109.7
C4QQ C06 H06 109.7
C2LM C06E C06 107.7(3)
C2LM C06E C00 119.7(4)
C06 C06E C00 105.1(3)
C2LM C06E C1NW 115.7(3)
C06 C06E C1NW 104.5(3)
C00 C06E C1NW 102.7(3)
C03 C07 C01 118.9(4)
C03 C07 C1WS 121.7(4)
C01 C07 C1WS 119.3(4)
C3GO N1 C06 118.4(3)
C3GO N1 S1 122.1(3)
C06 N1 S1 113.0(2)
C8JT C0@ C02E 119.1(4)
C8JT C0@ H0@ 120.4
C02E C0@ H0@ 120.4
C01E C0A H0A1 120.0
C01E C0A H0A2 120.0
H0A1 C0A H0A2 120.0
O8IN C1WS O3QQ 124.1(4)
O8IN C1WS C07 125.1(4)
O3QQ C1WS C07 110.7(4)
C06E C1NW C3QQ 100.9(3)
C06E C1NW H1N1 111.6
C3QQ C1NW H1N1 111.6
C06E C1NW H1N2 111.6
C3QQ C1NW H1N2 111.6
H1N1 C1NW H1N2 109.4
C06E C2LM S1 107.2(3)
C06E C2LM H2L1 110.3
S1 C2LM H2L1 110.3
C06E C2LM H2L2 110.3
S1 C2LM H2L2 110.3
H2L1 C2LM H2L2 108.5
C121 C2OG C04E 113.9(4)
C121 C2OG H2O1 108.8
C04E C2OG H2O1 108.8
C121 C2OG H2O2 108.8
C04E C2OG H2O2 108.8
H2O1 C2OG H2O2 107.7
C04E C2ON H2O3 109.5
C04E C2ON H2O4 109.5
H2O3 C2ON H2O4 109.5
C04E C2ON H2O5 109.5
H2O3 C2ON H2O5 109.5
H2O4 C2ON H2O5 109.5
C05 C3QQ C1NW 104.3(3)
C05 C3QQ H3Q1 110.9
C1NW C3QQ H3Q1 110.9
C05 C3QQ H3Q2 110.9
C1NW C3QQ H3Q2 110.9
H3Q1 C3QQ H3Q2 108.9
O5OE C3GO N1 120.3(4)
O5OE C3GO C03 121.1(4)
N1 C3GO C03 118.5(4)
C05 C4QQ C06 101.8(3)
C05 C4QQ H4Q1 111.4
C06 C4QQ H4Q1 111.4
C05 C4QQ H4Q2 111.4
C06 C4QQ H4Q2 111.4
H4Q1 C4QQ H4Q2 109.3
C01E C7BF C05E 112.2(4)
C01E C7BF C111 106.0(3)
C05E C7BF C111 107.8(3)
C01E C7BF C04E 109.2(3)
C05E C7BF C04E 109.6(3)
C111 C7BF C04E 111.9(3)
C0@ C8JT C03 121.1(4)
C0@ C8JT H8JT 119.4
C03 C8JT H8JT 119.4
C122 C121 C2OG 125.2(5)
C122 C121 H121 117.4
C2OG C121 H121 117.4
C121 C122 H12A 120.0
C121 C122 H12B 120.0
H12A C122 H12B 120.0

loop_
_geom_bond_atom_site_label_1
_geom_bond_atom_site_label_2
_geom_bond_distance
S1 O3FA 1.432(3)
S1 O2QN 1.436(3)
S1 N1 1.694(3)
S1 C2LM 1.779(4)
C111 C112 1.511(5)
C111 C7BF 1.553(6)
C111 H11A 0.9900
C111 H11B 0.9900
O3QQ C1WS 1.345(5)
O3QQ C112 1.458(5)
O5OE C3GO 1.218(5)
O8IN C1WS 1.204(5)
C112 H11C 0.9900
C112 H11D 0.9900
C00 C02 1.527(5)
C00 C04 1.530(5)
C00 C06E 1.544(5)
C00 C05 1.556(6)
C01E C0A 1.314(6)
C01E C7BF 1.512(6)
C01E H01E 0.9500
C01 C02E 1.380(5)
C01 C07 1.391(5)
C01 H01 0.9500
C02 H02A 0.9800
C02 H02B 0.9800
C02 H02C 0.9800
C02E C0@ 1.385(6)
C02E H02E 0.9500
C03E C04E 1.550(6)
C03E H03A 0.9800
C03E H03B 0.9800
C03E H03C 0.9800
C03 C07 1.384(5)
C03 C8JT 1.388(5)
C03 C3GO 1.505(6)
C04 H04A 0.9800
C04 H04B 0.9800
C04 H04C 0.9800
C04E C2ON 1.529(6)
C04E C2OG 1.557(5)
C04E C7BF 1.571(5)
C05 C4QQ 1.537(5)
C05 C3QQ 1.540(6)
C05 H05 1.0000
C05E C7BF 1.540(5)
C05E H05A 0.9800
C05E H05B 0.9800
C05E H05C 0.9800
C06 N1 1.474(5)
C06 C06E 1.539(5)
C06 C4QQ 1.540(6)
C06 H06 1.0000
C06E C2LM 1.528(5)
C06E C1NW 1.549(5)
C07 C1WS 1.484(5)
N1 C3GO 1.389(5)
C0@ C8JT 1.381(6)
C0@ H0@ 0.9500
C0A H0A1 0.9500
C0A H0A2 0.9500
C1NW C3QQ 1.553(6)
C1NW H1N1 0.9900
C1NW H1N2 0.9900
C2LM H2L1 0.9900
C2LM H2L2 0.9900
C2OG C121 1.475(6)
C2OG H2O1 0.9900
C2OG H2O2 0.9900
C2ON H2O3 0.9800
C2ON H2O4 0.9800
C2ON H2O5 0.9800
C3QQ H3Q1 0.9900
C3QQ H3Q2 0.9900
C4QQ H4Q1 0.9900
C4QQ H4Q2 0.9900
C8JT H8JT 0.9500
C121 C122 1.307(7)
C121 H121 0.9500
C122 H12A 0.9500
C122 H12B 0.9500

loop_
_geom_torsion_atom_site_label_1
_geom_torsion_atom_site_label_2
_geom_torsion_atom_site_label_3
_geom_torsion_atom_site_label_4
_geom_torsion
C1WS O3QQ C112 C111 82.4(4)
C7BF C111 C112 O3QQ 148.5(4)
C07 C01 C02E C0@ -0.3(6)
C02 C00 C05 C4QQ -174.5(4)
C04 C00 C05 C4QQ 62.4(4)
C06E C00 C05 C4QQ -57.2(3)
C02 C00 C05 C3QQ -62.8(4)
C04 C00 C05 C3QQ 174.1(3)
C06E C00 C05 C3QQ 54.5(3)
N1 C06 C06E C2LM -32.0(4)
C4QQ C06 C06E C2LM -156.0(3)
N1 C06 C06E C00 96.7(4)
C4QQ C06 C06E C00 -27.3(4)
N1 C06 C06E C1NW -155.5(3)
C4QQ C06 C06E C1NW 80.5(4)
C02 C00 C06E C2LM -70.2(4)
C04 C00 C06E C2LM 54.5(5)
C05 C00 C06E C2LM 172.1(3)
C02 C00 C06E C06 168.7(3)
C04 C00 C06E C06 -66.5(4)
C05 C00 C06E C06 51.0(3)
C02 C00 C06E C1NW 59.7(4)
C04 C00 C06E C1NW -175.6(3)
C05 C00 C06E C1NW -58.0(3)
C8JT C03 C07 C01 0.3(5)
C3GO C03 C07 C01 -179.8(4)
C8JT C03 C07 C1WS 177.2(4)
C3GO C03 C07 C1WS -2.8(6)
C02E C01 C07 C03 0.1(6)
C02E C01 C07 C1WS -177.0(4)
C06E C06 N1 C3GO 175.5(3)
C4QQ C06 N1 C3GO -69.0(5)
C06E C06 N1 S1 23.1(4)
C4QQ C06 N1 S1 138.6(3)
O3FA S1 N1 C3GO -42.7(3)
O2QN S1 N1 C3GO 87.7(3)
C2LM S1 N1 C3GO -157.2(3)
O3FA S1 N1 C06 108.6(3)
O2QN S1 N1 C06 -121.0(3)
C2LM S1 N1 C06 -5.9(3)
C01 C02E C0@ C8JT 0.2(6)
C112 O3QQ C1WS O8IN -5.4(5)
C112 O3QQ C1WS C07 172.0(3)
C03 C07 C1WS O8IN -27.4(6)
C01 C07 C1WS O8IN 149.5(4)
C03 C07 C1WS O3QQ 155.2(3)
C01 C07 C1WS O3QQ -27.9(5)
C2LM C06E C1NW C3QQ 172.2(4)
C06 C06E C1NW C3QQ -69.6(4)
C00 C06E C1NW C3QQ 39.9(4)
C06 C06E C2LM S1 27.7(4)
C00 C06E C2LM S1 -92.1(4)
C1NW C06E C2LM S1 144.1(3)
O3FA S1 C2LM C06E -127.4(3)
O2QN S1 C2LM C06E 99.4(3)
N1 S1 C2LM C06E -13.2(3)
C2ON C04E C2OG C121 -66.9(5)
C03E C04E C2OG C121 50.1(5)
C7BF C04E C2OG C121 170.2(4)
C4QQ C05 C3QQ C1NW 74.6(4)
C00 C05 C3QQ C1NW -32.7(4)
C06E C1NW C3QQ C05 -4.0(4)
C06 N1 C3GO O5OE 6.6(6)
S1 N1 C3GO O5OE 156.4(3)
C06 N1 C3GO C03 -171.5(4)
S1 N1 C3GO C03 -21.8(5)
C07 C03 C3GO O5OE 118.5(5)
C8JT C03 C3GO O5OE -61.5(5)
C07 C03 C3GO N1 -63.4(5)
C8JT C03 C3GO N1 116.6(4)
C3QQ C05 C4QQ C06 -64.4(4)
C00 C05 C4QQ C06 43.2(4)
N1 C06 C4QQ C05 -127.4(4)
C06E C06 C4QQ C05 -9.7(4)
C0A C01E C7BF C05E 1.1(6)
C0A C01E C7BF C111 118.6(5)
C0A C01E C7BF C04E -120.7(5)
C112 C111 C7BF C01E -70.4(4)
C112 C111 C7BF C05E 49.9(5)
C112 C111 C7BF C04E 170.6(4)
C2ON C04E C7BF C01E 168.2(4)
C03E C04E C7BF C01E 49.3(4)
C2OG C04E C7BF C01E -71.0(4)
C2ON C04E C7BF C05E 44.9(5)
C03E C04E C7BF C05E -74.1(4)
C2OG C04E C7BF C05E 165.7(4)
C2ON C04E C7BF C111 -74.7(4)
C03E C04E C7BF C111 166.3(4)
C2OG C04E C7BF C111 46.1(5)
C02E C0@ C8JT C03 0.2(6)
C07 C03 C8JT C0@ -0.4(6)
C3GO C03 C8JT C0@ 179.6(4)
C04E C2OG C121 C122 103.1(6)
